data_2215519
loop_
_publ_author_name
'Shang, Zhen-Hua'
'Xiu, Yong'
'Lin, Yan-Yan'

_publ_section_title
;Ethyl
 4-(4-hydroxy-3-methoxyphenyl)-6-methyl-2-thioxo-1,2,3,4-tetrahydropyrimidine-5-carboxylate
;
_journal_coeditor_code HB2552
_journal_issue 10
_journal_name_full 'Acta Crystallographica Section E'
_journal_page_first o4172
_journal_page_last o4172
_journal_paper_doi 10.1107/S1600536807046752
_journal_volume 63
_journal_year 2007
_chemical_formula_iupac 'C15 H18 N2 O4 S'
_chemical_formula_moiety 'C15 H18 N2 O4 S'
_chemical_formula_sum 'C15 H18 N2 O4 S'
_chemical_formula_weight 322.37
_chemical_melting_point .518E-305
_chemical_name_systematic
;
Ethyl 4-(4-hydroxy-3-methoxyphenyl)-6-methyl-2-thioxo-
1,2,3,4-tetrahydropyrimidine-5-carboxylate
;
_space_group_IT_number 2
_symmetry_cell_setting triclinic
_symmetry_space_group_name_Hall '-P 1'
_symmetry_space_group_name_H-M 'P -1'
_atom_sites_solution_hydrogens mixed
_atom_sites_solution_primary direct
_atom_sites_solution_secondary difmap
_cell_angle_alpha 97.935(4)
_cell_angle_beta 107.783(4)
_cell_angle_gamma 108.777(4)
_cell_formula_units_Z 2
_cell_length_a 8.469(2)
_cell_length_b 9.362(3)
_cell_length_c 11.183(3)
_cell_measurement_reflns_used 1562
_cell_measurement_temperature 294(2)
_cell_measurement_theta_max 26.09
_cell_measurement_theta_min 2.38
_cell_volume 771.4(4)
_computing_cell_refinement 'SAINT (Bruker, 1997)'
_computing_data_collection 'SMART (Bruker, 1997)'
_computing_data_reduction 'SAINT (Bruker, 1997)'
_computing_molecular_graphics 'SHELXTL (Bruker, 1997)'
_computing_publication_material 'SHELXTL (Bruker, 1997)'
_computing_structure_refinement 'SHELXL97 (Sheldrick, 1997)'
_computing_structure_solution 'SHELXS97 (Sheldrick, 1997)'
_diffrn_ambient_temperature 294(2)
_diffrn_measured_fraction_theta_full 0.992
_diffrn_measured_fraction_theta_max 0.992
_diffrn_measurement_device_type 'Bruker SMART CCD'
_diffrn_measurement_method \w
_diffrn_radiation_monochromator graphite
_diffrn_radiation_source 'fine-focus sealed tube'
_diffrn_radiation_type MoK\a
_diffrn_radiation_wavelength 0.71073
_diffrn_reflns_av_R_equivalents 0.0181
_diffrn_reflns_av_sigmaI/netI 0.0363
_diffrn_reflns_limit_h_max 4
_diffrn_reflns_limit_h_min -10
_diffrn_reflns_limit_k_max 11
_diffrn_reflns_limit_k_min -11
_diffrn_reflns_limit_l_max 13
_diffrn_reflns_limit_l_min -12
_diffrn_reflns_number 3996
_diffrn_reflns_theta_full 25.02
_diffrn_reflns_theta_max 25.02
_diffrn_reflns_theta_min 1.98
_exptl_absorpt_coefficient_mu 0.229
_exptl_absorpt_correction_T_max 0.960
_exptl_absorpt_correction_T_min 0.956
_exptl_absorpt_correction_type multi-scan
_exptl_absorpt_process_details '(SADABS; Bruker, 1997)'
_exptl_crystal_colour colorless
_exptl_crystal_density_diffrn 1.388
_exptl_crystal_density_method 'not measured'
_exptl_crystal_description prism
_exptl_crystal_F_000 340
_exptl_crystal_size_max 0.20
_exptl_crystal_size_mid 0.18
_exptl_crystal_size_min 0.18
_refine_diff_density_max 0.226
_refine_diff_density_min -0.260
_refine_ls_extinction_method none
_refine_ls_goodness_of_fit_ref 1.024
_refine_ls_hydrogen_treatment mixed
_refine_ls_matrix_type full
_refine_ls_number_parameters 211
_refine_ls_number_reflns 2693
_refine_ls_number_restraints 2
_refine_ls_restrained_S_all 1.023
_refine_ls_R_factor_all 0.0602
_refine_ls_R_factor_gt 0.0395
_refine_ls_shift/su_max 0.001
_refine_ls_shift/su_mean 0.000
_refine_ls_structure_factor_coef Fsqd
_refine_ls_weighting_details 'calc w=1/[\s^2^(Fo^2^)+(0.0443P)^2^+0.4122P] where P=(Fo^2^+2Fc^2^)/3'
_refine_ls_weighting_scheme calc
_refine_ls_wR_factor_gt 0.0935
_refine_ls_wR_factor_ref 0.1067
_reflns_number_gt 2011
_reflns_number_total 2693
_reflns_threshold_expression I>2\s(I)
_cod_data_source_file hb2552.cif
_cod_data_source_block I
_cod_depositor_comments
;
The following automatic conversions were performed:
'_symmetry_cell_setting' value 'Triclinic' changed to 'triclinic'
according to '/home/saulius/struct/CIF-dictionaries/cif_core.dic'
dictionary named 'cif_core.dic' version 2.4.1 from 2010-06-29.

Automatic conversion script
Id: cif_fix_enum 1527 2010-12-29 10:47:43Z saulius 

The following automatic conversions were performed:

'_symmetry_cell_setting' value 'Triclinic' changed to 'triclinic'
according to /home/saulius/struct/CIF-dictionaries/cif_core.dic
dictionary named 'cif_core.dic' version 2.4.1 from 2010-06-29.

Automatic conversion script
Id: cif_fix_values 1715 2011-07-08 13:25:40Z adriana 

The following automatic conversions were performed:

'_atom_sites_solution_hydrogens' value 'difmap and geom' was changed
to 'mixed'.

Automatic conversion script
Id: cif_fix_values 6452 2018-10-05 10:23:21Z andrius 
;
_cod_database_code 2215519
_cod_database_fobs_code 2215519

loop_
_symmetry_equiv_pos_as_xyz
'x, y, z'
'-x, -y, -z'

loop_
_atom_site_type_symbol
_atom_site_label
_atom_site_fract_x
_atom_site_fract_y
_atom_site_fract_z
_atom_site_U_iso_or_equiv
_atom_site_adp_type
_atom_site_calc_flag
_atom_site_refinement_flags
_atom_site_occupancy
S S1 1.28452(8) 0.56315(7) 0.51735(7) 0.0443(2) Uani d . 1
O O1 0.7638(2) -0.18798(19) 0.30554(17) 0.0447(4) Uani d . 1
O O2 1.0003(2) -0.20831(18) 0.26755(18) 0.0465(5) Uani d . 1
O O3 0.5754(2) 0.1860(3) -0.18247(17) 0.0547(5) Uani d . 1
H H3 0.4890 0.2102 -0.1883 0.082 Uiso calc R 1
O O4 0.4557(2) 0.2693(2) 0.00204(17) 0.0524(5) Uani d . 1
N N1 1.2645(2) 0.2813(2) 0.41844(19) 0.0345(5) Uani d D 1
N N2 1.0002(2) 0.2943(2) 0.41542(18) 0.0329(5) Uani d D 1
C C1 1.3338(3) 0.0517(3) 0.4109(3) 0.0441(6) Uani d . 1
H H1A 1.2797 -0.0582 0.4025 0.066 Uiso calc R 1
H H1B 1.4214 0.1029 0.4974 0.066 Uiso calc R 1
H H1C 1.3914 0.0677 0.3493 0.066 Uiso calc R 1
C C2 1.1921(3) 0.1183(2) 0.3851(2) 0.0307(5) Uani d . 1
C C3 1.1748(3) 0.3695(3) 0.4455(2) 0.0308(5) Uani d . 1
C C4 0.8943(3) 0.1362(2) 0.3277(2) 0.0295(5) Uani d . 1
H H4 0.7970 0.0855 0.3565 0.035 Uiso calc R 1
C C5 1.0128(3) 0.0437(3) 0.3421(2) 0.0300(5) Uani d . 1
C C6 0.9129(3) -0.1276(3) 0.3051(2) 0.0323(5) Uani d . 1
C C7 0.9108(4) -0.3780(3) 0.2279(3) 0.0479(7) Uani d . 1
H H7A 0.7905 -0.4098 0.1638 0.058 Uiso calc R 1
H H7B 0.9020 -0.4176 0.3024 0.058 Uiso calc R 1
C C8 1.0197(5) -0.4392(3) 0.1721(3) 0.0728(10) Uani d . 1
H H8A 1.0180 -0.4073 0.0939 0.109 Uiso calc R 1
H H8B 0.9709 -0.5513 0.1522 0.109 Uiso calc R 1
H H8C 1.1412 -0.3990 0.2337 0.109 Uiso calc R 1
C C9 0.8087(3) 0.1452(2) 0.1891(2) 0.0293(5) Uani d . 1
C C10 0.6679(3) 0.1976(3) 0.1605(2) 0.0325(5) Uani d . 1
H H10 0.6255 0.2213 0.2251 0.039 Uiso calc R 1
C C11 0.5909(3) 0.2150(3) 0.0391(2) 0.0349(5) Uani d . 1
C C12 0.6507(3) 0.1751(3) -0.0592(2) 0.0366(6) Uani d . 1
C C13 0.7897(3) 0.1247(3) -0.0315(2) 0.0401(6) Uani d . 1
H H13 0.8311 0.0998 -0.0963 0.048 Uiso calc R 1
C C14 0.8694(3) 0.1104(3) 0.0923(2) 0.0355(5) Uani d . 1
H H14 0.9644 0.0771 0.1099 0.043 Uiso calc R 1
C C15 0.3902(4) 0.3151(4) 0.0975(3) 0.0637(9) Uani d . 1
H H15A 0.3406 0.2269 0.1284 0.096 Uiso calc R 1
H H15B 0.2987 0.3528 0.0598 0.096 Uiso calc R 1
H H15C 0.4872 0.3966 0.1689 0.096 Uiso calc R 1
H H2 0.937(3) 0.349(3) 0.435(2) 0.049(7) Uiso d D 1
H H1 1.3834(14) 0.327(3) 0.443(2) 0.046(7) Uiso d D 1

loop_
_atom_site_aniso_label
_atom_site_aniso_U_11
_atom_site_aniso_U_22
_atom_site_aniso_U_33
_atom_site_aniso_U_12
_atom_site_aniso_U_13
_atom_site_aniso_U_23
S1 0.0291(3) 0.0336(3) 0.0617(4) 0.0114(3) 0.0146(3) -0.0064(3)
O1 0.0307(9) 0.0437(10) 0.0550(11) 0.0108(8) 0.0130(8) 0.0142(8)
O2 0.0449(10) 0.0259(9) 0.0694(12) 0.0104(7) 0.0286(9) 0.0058(8)
O3 0.0470(11) 0.0894(15) 0.0380(10) 0.0360(11) 0.0156(9) 0.0246(10)
O4 0.0481(10) 0.0796(14) 0.0451(11) 0.0438(10) 0.0160(9) 0.0205(10)
N1 0.0229(10) 0.0318(11) 0.0484(12) 0.0126(8) 0.0137(9) 0.0033(9)
N2 0.0233(10) 0.0351(11) 0.0372(11) 0.0142(8) 0.0090(8) -0.0012(9)
C1 0.0322(13) 0.0393(14) 0.0563(17) 0.0185(11) 0.0088(12) 0.0051(12)
C2 0.0309(12) 0.0303(12) 0.0316(12) 0.0156(10) 0.0105(10) 0.0041(10)
C3 0.0270(11) 0.0355(12) 0.0307(12) 0.0149(10) 0.0105(9) 0.0053(10)
C4 0.0227(11) 0.0304(12) 0.0330(12) 0.0091(9) 0.0099(9) 0.0048(10)
C5 0.0286(12) 0.0322(12) 0.0289(12) 0.0131(10) 0.0092(9) 0.0075(10)
C6 0.0323(13) 0.0364(13) 0.0277(12) 0.0150(10) 0.0075(10) 0.0114(10)
C7 0.0550(16) 0.0281(13) 0.0557(17) 0.0090(12) 0.0226(13) 0.0081(12)
C8 0.094(3) 0.0384(16) 0.088(2) 0.0178(16) 0.049(2) 0.0084(16)
C9 0.0226(11) 0.0247(11) 0.0354(13) 0.0070(9) 0.0080(9) 0.0040(9)
C10 0.0291(12) 0.0342(12) 0.0347(13) 0.0132(10) 0.0135(10) 0.0045(10)
C11 0.0269(12) 0.0380(13) 0.0372(14) 0.0143(10) 0.0070(10) 0.0089(10)
C12 0.0312(12) 0.0420(14) 0.0329(13) 0.0126(11) 0.0089(10) 0.0095(11)
C13 0.0377(13) 0.0499(15) 0.0375(14) 0.0205(12) 0.0172(11) 0.0099(12)
C14 0.0295(12) 0.0398(13) 0.0404(14) 0.0184(10) 0.0128(10) 0.0085(11)
C15 0.0586(18) 0.096(2) 0.0614(19) 0.0567(18) 0.0254(15) 0.0233(18)

loop_
_atom_type_symbol
_atom_type_description
_atom_type_scat_dispersion_real
_atom_type_scat_dispersion_imag
_atom_type_scat_source
C C 0.0033 0.0016 'International Tables Vol C Tables 4.2.6.8 and 6.1.1.4'
H H 0.0000 0.0000 'International Tables Vol C Tables 4.2.6.8 and 6.1.1.4'
N N 0.0061 0.0033 'International Tables Vol C Tables 4.2.6.8 and 6.1.1.4'
O O 0.0106 0.0060 'International Tables Vol C Tables 4.2.6.8 and 6.1.1.4'
S S 0.1246 0.1234 'International Tables Vol C Tables 4.2.6.8 and 6.1.1.4'

loop_
_geom_angle_atom_site_label_1
_geom_angle_atom_site_label_2
_geom_angle_atom_site_label_3
_geom_angle
C6 O2 C7 117.25(19)
C12 O3 H3 109.5
C11 O4 C15 117.87(19)
C3 N1 C2 123.52(18)
C3 N1 H1 118.4(17)
C2 N1 H1 116.1(17)
C3 N2 C4 124.04(18)
C3 N2 H2 118.4(17)
C4 N2 H2 116.3(17)
C2 C1 H1A 109.5
C2 C1 H1B 109.5
H1A C1 H1B 109.5
C2 C1 H1C 109.5
H1A C1 H1C 109.5
H1B C1 H1C 109.5
C5 C2 N1 118.47(19)
C5 C2 C1 129.1(2)
N1 C2 C1 112.37(18)
N2 C3 N1 116.1(2)
N2 C3 S1 123.25(16)
N1 C3 S1 120.65(16)
N2 C4 C5 108.71(16)
N2 C4 C9 110.28(17)
C5 C4 C9 114.55(18)
N2 C4 H4 107.7
C5 C4 H4 107.7
C9 C4 H4 107.7
C2 C5 C6 126.0(2)
C2 C5 C4 119.97(19)
C6 C5 C4 114.02(18)
O1 C6 O2 123.2(2)
O1 C6 C5 123.2(2)
O2 C6 C5 113.57(19)
O2 C7 C8 107.1(2)
O2 C7 H7A 110.3
C8 C7 H7A 110.3
O2 C7 H7B 110.3
C8 C7 H7B 110.3
H7A C7 H7B 108.6
C7 C8 H8A 109.5
C7 C8 H8B 109.5
H8A C8 H8B 109.5
C7 C8 H8C 109.5
H8A C8 H8C 109.5
H8B C8 H8C 109.5
C14 C9 C10 118.5(2)
C14 C9 C4 122.74(19)
C10 C9 C4 118.7(2)
C11 C10 C9 121.4(2)
C11 C10 H10 119.3
C9 C10 H10 119.3
C10 C11 O4 126.0(2)
C10 C11 C12 119.4(2)
O4 C11 C12 114.6(2)
O3 C12 C13 118.8(2)
O3 C12 C11 121.8(2)
C13 C12 C11 119.5(2)
C12 C13 C14 120.8(2)
C12 C13 H13 119.6
C14 C13 H13 119.6
C9 C14 C13 120.4(2)
C9 C14 H14 119.8
C13 C14 H14 119.8
O4 C15 H15A 109.5
O4 C15 H15B 109.5
H15A C15 H15B 109.5
O4 C15 H15C 109.5
H15A C15 H15C 109.5
H15B C15 H15C 109.5

loop_
_geom_bond_atom_site_label_1
_geom_bond_atom_site_label_2
_geom_bond_distance
S1 C3 1.689(2)
O1 C6 1.208(3)
O2 C6 1.326(3)
O2 C7 1.456(3)
O3 C12 1.364(3)
O3 H3 0.8200
O4 C11 1.373(3)
O4 C15 1.421(3)
N1 C3 1.352(3)
N1 C2 1.395(3)
N1 H1 0.891(10)
N2 C3 1.325(3)
N2 C4 1.471(3)
N2 H2 0.90(3)
C1 C2 1.494(3)
C1 H1A 0.9600
C1 H1B 0.9600
C1 H1C 0.9600
C2 C5 1.343(3)
C4 C5 1.510(3)
C4 C9 1.524(3)
C4 H4 0.9800
C5 C6 1.479(3)
C7 C8 1.470(4)
C7 H7A 0.9700
C7 H7B 0.9700
C8 H8A 0.9600
C8 H8B 0.9600
C8 H8C 0.9600
C9 C14 1.375(3)
C9 C10 1.397(3)
C10 C11 1.372(3)
C10 H10 0.9300
C11 C12 1.398(3)
C12 C13 1.371(3)
C13 C14 1.389(3)
C13 H13 0.9300
C14 H14 0.9300
C15 H15A 0.9600
C15 H15B 0.9600
C15 H15C 0.9600

loop_
_geom_hbond_atom_site_label_D
_geom_hbond_atom_site_label_H
_geom_hbond_atom_site_label_A
_geom_hbond_site_symmetry_A
_geom_hbond_distance_DH
_geom_hbond_distance_HA
_geom_hbond_distance_DA
_geom_hbond_angle_DHA
O3 H3 O1 2_655 0.82 2.07 2.788(2) 147
O3 H3 O4 . 0.82 2.25 2.690(3) 114
N2 H2 S1 2_766 0.90(3) 2.44(3) 3.326(2) 167(2)
N1 H1 S1 2_866 0.891(10) 2.531(11) 3.417(2) 173(2)

loop_
_geom_torsion_atom_site_label_1
_geom_torsion_atom_site_label_2
_geom_torsion_atom_site_label_3
_geom_torsion_atom_site_label_4
_geom_torsion
C3 N1 C2 C5 19.3(3)
C3 N1 C2 C1 -157.4(2)
C4 N2 C3 N1 -16.1(3)
C4 N2 C3 S1 165.59(17)
C2 N1 C3 N2 -12.3(3)
C2 N1 C3 S1 166.09(17)
C3 N2 C4 C5 32.8(3)
C3 N2 C4 C9 -93.5(2)
N1 C2 C5 C6 -178.7(2)
C1 C2 C5 C6 -2.5(4)
N1 C2 C5 C4 1.5(3)
C1 C2 C5 C4 177.7(2)
N2 C4 C5 C2 -24.2(3)
C9 C4 C5 C2 99.7(2)
N2 C4 C5 C6 155.99(18)
C9 C4 C5 C6 -80.2(2)
C7 O2 C6 O1 -1.3(3)
C7 O2 C6 C5 -179.36(19)
C2 C5 C6 O1 156.6(2)
C4 C5 C6 O1 -23.6(3)
C2 C5 C6 O2 -25.3(3)
C4 C5 C6 O2 154.47(19)
C6 O2 C7 C8 171.4(2)
N2 C4 C9 C14 106.3(2)
C5 C4 C9 C14 -16.8(3)
N2 C4 C9 C10 -70.8(2)
C5 C4 C9 C10 166.18(19)
C14 C9 C10 C11 -0.2(3)
C4 C9 C10 C11 177.04(19)
C9 C10 C11 O4 -178.2(2)
C9 C10 C11 C12 1.9(3)
C15 O4 C11 C10 1.3(4)
C15 O4 C11 C12 -178.8(2)
C10 C11 C12 O3 178.2(2)
O4 C11 C12 O3 -1.8(3)
C10 C11 C12 C13 -2.4(3)
O4 C11 C12 C13 177.7(2)
O3 C12 C13 C14 -179.4(2)
C11 C12 C13 C14 1.1(4)
C10 C9 C14 C13 -1.1(3)
C4 C9 C14 C13 -178.2(2)
C12 C13 C14 C9 0.7(4)

loop_
_cod_related_entry_id
_cod_related_entry_database
_cod_related_entry_code
1 ChemSpider 2262649
